data_4114273
loop_
_publ_author_name
'Yuri N. Belokon'
'Natalia B. Bespalova'
'Tatiana D. Churkina'
'Ivana C\'isa\<rov\'a'
'Marina G. Ezernitskaya'
'Syuzanna R. Harutyunyan'
'Radim Hrdina'
'Henri B. Kagan'
'Pavel Ko\<covsk\'y'
'Konstantin A. Kochetkov'
'Oleg V. Larionov'
'Konstantin A. Lyssenko'
'Michael North'
'Miroslav Pol\'a\<sek'
'Alexander S. Peregudov'
'Vladimir V. Prisyazhnyuk'
'\<St\<ep\'an Vysko\<cil'

_publ_section_title
;
 Synthesis of \a-Amino Acids via Asymmetric Phase Transfer-Catalyzed
 Alkylation of Achiral Nickel(II) Complexes of Glycine-Derived Schiff
 Bases
;
_journal_name_full 'Journal of the American Chemical Society'
_journal_page_first 12860
_journal_page_last 12871
_journal_paper_doi 10.1021/ja035465e
_journal_volume 125
_journal_year 2003
_chemical_absolute_configuration syn
_chemical_compound_source 'synthesized by the authors'
_chemical_formula_moiety 'C25 H23 N O2'
_chemical_formula_sum 'C25 H23 N O2'
_chemical_formula_weight 369.44
_chemical_name_systematic
; 
 ? 
;
_space_group_IT_number 4
_symmetry_cell_setting monoclinic
_symmetry_space_group_name_Hall 'P 2yb'
_symmetry_space_group_name_H-M 'P 1 21 1'
_atom_sites_solution_hydrogens geom
_atom_sites_solution_primary direct
_atom_sites_solution_secondary difmap
_audit_creation_method SHELXL-97
_cell_angle_alpha 90.00
_cell_angle_beta 102.5610(15)
_cell_angle_gamma 90.00
_cell_formula_units_Z 2
_cell_length_a 7.7500(2)
_cell_length_b 9.6320(2)
_cell_length_c 13.4030(3)
_cell_measurement_reflns_used 9954
_cell_measurement_temperature 150(2)
_cell_measurement_theta_max 27.5
_cell_measurement_theta_min 1
_cell_volume 976.56(4)
_computing_cell_refinement 'COLLECT and DENZO'
_computing_data_collection 'COLLECT (Hooft, 1998) and DENZO (Otwinowski & Minor, 1997)'
_computing_data_reduction 'COLLECT and DENZO'
_computing_structure_refinement 'SHELXL-97 (Sheldrick, 1997)'
_computing_structure_solution 'SIR92 (Altomare et al., 1994)'
_diffrn_ambient_temperature 150(2)
_diffrn_detector_area_resol_mean 9.091
_diffrn_measured_fraction_theta_full 0.992
_diffrn_measured_fraction_theta_max 0.992
_diffrn_measurement_device_type 'Nonius KappaCCD area detector'
_diffrn_measurement_method '\f and \w scans to fill the Ewald sphere'
_diffrn_radiation_monochromator graphite
_diffrn_radiation_source 'fine-focus sealed tube'
_diffrn_radiation_type MoK\a
_diffrn_radiation_wavelength 0.71070
_diffrn_reflns_av_R_equivalents 0.0300
_diffrn_reflns_av_sigmaI/netI 0.0273
_diffrn_reflns_limit_h_max 10
_diffrn_reflns_limit_h_min -10
_diffrn_reflns_limit_k_max 12
_diffrn_reflns_limit_k_min -12
_diffrn_reflns_limit_l_max 17
_diffrn_reflns_limit_l_min -17
_diffrn_reflns_number 15820
_diffrn_reflns_theta_full 27.51
_diffrn_reflns_theta_max 27.51
_diffrn_reflns_theta_min 3.42
_diffrn_standards_number 0
_exptl_absorpt_coefficient_mu 0.079
_exptl_absorpt_correction_type none
_exptl_crystal_colour colourless
_exptl_crystal_density_diffrn 1.256
_exptl_crystal_description bar
_exptl_crystal_F_000 392
_exptl_crystal_size_max 0.5
_exptl_crystal_size_mid 0.3
_exptl_crystal_size_min 0.17
_refine_diff_density_max 0.327
_refine_diff_density_min -0.153
_refine_diff_density_rms 0.035
_refine_ls_abs_structure_details 'Flack H D (1983), Acta Cryst. A39, 876-881'
_refine_ls_abs_structure_Flack -0.6(9)
_refine_ls_extinction_method none
_refine_ls_goodness_of_fit_ref 1.042
_refine_ls_hydrogen_treatment mixed
_refine_ls_matrix_type full
_refine_ls_number_parameters 264
_refine_ls_number_reflns 4446
_refine_ls_number_restraints 1
_refine_ls_restrained_S_all 1.042
_refine_ls_R_factor_all 0.0384
_refine_ls_R_factor_gt 0.0351
_refine_ls_shift/su_max 0.000
_refine_ls_shift/su_mean 0.000
_refine_ls_structure_factor_coef Fsqd
_refine_ls_weighting_details 'calc w=1/[\s^2^(Fo^2^)+(0.0452P)^2^+0.1779P] where P=(Fo^2^+2Fc^2^)/3'
_refine_ls_weighting_scheme calc
_refine_ls_wR_factor_gt 0.0861
_refine_ls_wR_factor_ref 0.0885
_reflns_number_gt 4195
_reflns_number_total 4446
_reflns_threshold_expression I>2\s(I)
_cod_data_source_file ja035465esi20030515_062858_5.cif
_cod_data_source_block 20d
_cod_original_sg_symbol_H-M 'P 21'
_cod_database_code 4114273

loop_
_symmetry_equiv_pos_as_xyz
'x, y, z'
'-x, y+1/2, -z'

loop_
_atom_site_label
_atom_site_type_symbol
_atom_site_fract_x
_atom_site_fract_y
_atom_site_fract_z
_atom_site_U_iso_or_equiv
_atom_site_adp_type
_atom_site_occupancy
_atom_site_symmetry_multiplicity
_atom_site_calc_flag
_atom_site_refinement_flags
C1 C 0.24934(16) 0.64618(14) 0.69359(9) 0.0222(3) Uani 1 1 d .
C2 C 0.10327(17) 0.57887(16) 0.63638(10) 0.0283(3) Uani 1 1 d .
H2 H 0.1050 0.4825 0.6322 0.034 Uiso 1 1 calc R
C3 C -0.04767(19) 0.65042(18) 0.58434(11) 0.0344(3) Uani 1 1 d .
H3 H -0.1431 0.6018 0.5460 0.041 Uiso 1 1 calc R
C4 C -0.05303(19) 0.79032(18) 0.59040(11) 0.0340(3) Uani 1 1 d .
H4 H -0.1536 0.8375 0.5566 0.041 Uiso 1 1 calc R
C5 C 0.0789(2) 1.01276(17) 0.65292(12) 0.0385(4) Uani 1 1 d .
H5 H -0.0249 1.0568 0.6204 0.046 Uiso 1 1 calc R
C6 C 0.2151(2) 1.08913(17) 0.70469(13) 0.0437(4) Uani 1 1 d .
H6 H 0.2046 1.1851 0.7078 0.052 Uiso 1 1 calc R
C7 C 0.3732(2) 1.02382(16) 0.75400(13) 0.0373(4) Uani 1 1 d .
H7 H 0.4671 1.0777 0.7882 0.045 Uiso 1 1 calc R
C8 C 0.39148(18) 0.88193(14) 0.75257(10) 0.0258(3) Uani 1 1 d .
C9 C 0.24913(17) 0.79532(14) 0.69972(9) 0.0230(3) Uani 1 1 d .
C10 C 0.09189(18) 0.86653(16) 0.64741(10) 0.0296(3) Uani 1 1 d .
N1 N 0.55631(15) 0.82064(12) 0.79969(9) 0.0246(2) Uani 1 1 d .
O1 O 0.67043(15) 0.99034(11) 0.91183(8) 0.0359(3) Uani 1 1 d .
C11 C 0.68449(18) 0.87486(13) 0.87427(9) 0.0228(3) Uani 1 1 d .
C12 C 0.85054(17) 0.78772(13) 0.91285(10) 0.0238(3) Uani 1 1 d .
C13 C 0.86439(18) 0.66090(14) 0.84686(11) 0.0274(3) Uani 1 1 d .
H13A H 0.8557 0.6896 0.7774 0.041 Uiso 1 1 calc R
H13B H 0.7702 0.5975 0.8501 0.041 Uiso 1 1 calc R
H13C H 0.9760 0.6158 0.8716 0.041 Uiso 1 1 calc R
C14 C 0.8472(2) 0.74311(16) 1.02264(11) 0.0336(3) Uani 1 1 d .
H14A H 0.7487 0.6823 1.0214 0.050 Uiso 1 1 calc R
H14B H 0.8358 0.8237 1.0628 0.050 Uiso 1 1 calc R
H14C H 0.9550 0.6955 1.0522 0.050 Uiso 1 1 calc R
C15 C 1.0111(2) 0.88132(17) 0.91482(13) 0.0367(3) Uani 1 1 d .
H15A H 1.1174 0.8274 0.9338 0.055 Uiso 1 1 calc R
H15B H 1.0127 0.9544 0.9637 0.055 Uiso 1 1 calc R
H15C H 1.0039 0.9207 0.8482 0.055 Uiso 1 1 calc R
O1' O 0.31974(13) 0.59998(11) 0.90372(7) 0.0278(2) Uani 1 1 d .
C1' C 0.39294(16) 0.54988(13) 0.74622(10) 0.0209(3) Uani 1 1 d .
C2' C 0.41306(16) 0.52184(13) 0.84944(10) 0.0217(3) Uani 1 1 d .
C3' C 0.52810(18) 0.41504(13) 0.89746(10) 0.0253(3) Uani 1 1 d .
H3' H 0.5395 0.3976 0.9668 0.030 Uiso 1 1 calc R
C4' C 0.62195(17) 0.33792(14) 0.84235(11) 0.0275(3) Uani 1 1 d .
H4' H 0.6951 0.2671 0.8744 0.033 Uiso 1 1 calc R
C5' C 0.71102(19) 0.28737(15) 0.67966(13) 0.0338(3) Uani 1 1 d .
H5' H 0.7876 0.2185 0.7117 0.041 Uiso 1 1 calc R
C6' C 0.6977(2) 0.31317(17) 0.57820(13) 0.0368(4) Uani 1 1 d .
H6' H 0.7656 0.2627 0.5417 0.044 Uiso 1 1 calc R
C7' C 0.5811(2) 0.41632(17) 0.52894(12) 0.0341(3) Uani 1 1 d .
H7' H 0.5707 0.4325 0.4595 0.041 Uiso 1 1 calc R
C8' C 0.48243(18) 0.49329(15) 0.58221(10) 0.0279(3) Uani 1 1 d .
H8' H 0.4074 0.5619 0.5485 0.033 Uiso 1 1 calc R
C9' C 0.49286(17) 0.46999(13) 0.68792(10) 0.0231(3) Uani 1 1 d .
C10' C 0.60976(17) 0.36396(13) 0.73725(11) 0.0251(3) Uani 1 1 d .
H1 H 0.576(2) 0.744(2) 0.7802(12) 0.026(4) Uiso 1 1 d .
H1' H 0.328(3) 0.559(2) 0.9613(17) 0.049(6) Uiso 1 1 d .

loop_
_atom_site_aniso_label
_atom_site_aniso_U_11
_atom_site_aniso_U_22
_atom_site_aniso_U_33
_atom_site_aniso_U_23
_atom_site_aniso_U_13
_atom_site_aniso_U_12
C1 0.0220(6) 0.0256(6) 0.0202(6) 0.0018(5) 0.0074(5) 0.0010(5)
C2 0.0270(7) 0.0325(7) 0.0255(7) -0.0007(5) 0.0058(5) -0.0017(6)
C3 0.0243(7) 0.0509(10) 0.0266(7) 0.0014(6) 0.0025(5) -0.0016(6)
C4 0.0255(7) 0.0526(10) 0.0236(7) 0.0072(6) 0.0045(5) 0.0107(6)
C5 0.0435(9) 0.0394(9) 0.0324(8) 0.0107(7) 0.0078(6) 0.0199(7)
C6 0.0572(10) 0.0255(7) 0.0465(10) 0.0079(7) 0.0069(8) 0.0165(7)
C7 0.0451(9) 0.0231(7) 0.0404(9) 0.0030(6) 0.0022(7) 0.0033(6)
C8 0.0302(7) 0.0221(6) 0.0250(7) 0.0049(5) 0.0057(5) 0.0032(5)
C9 0.0247(6) 0.0262(7) 0.0192(6) 0.0051(5) 0.0075(5) 0.0060(5)
C10 0.0300(7) 0.0377(8) 0.0227(6) 0.0075(6) 0.0091(5) 0.0111(6)
N1 0.0270(5) 0.0156(5) 0.0307(6) -0.0019(4) 0.0054(4) 0.0013(4)
O1 0.0558(7) 0.0244(5) 0.0249(5) -0.0064(4) 0.0032(4) 0.0095(5)
C11 0.0330(7) 0.0193(6) 0.0178(6) 0.0003(5) 0.0093(5) -0.0005(5)
C12 0.0255(6) 0.0218(6) 0.0240(6) -0.0016(5) 0.0054(5) -0.0033(5)
C13 0.0242(6) 0.0245(7) 0.0338(7) -0.0066(5) 0.0070(5) 0.0001(5)
C14 0.0438(8) 0.0303(8) 0.0268(7) 0.0036(6) 0.0079(6) 0.0083(6)
C15 0.0347(7) 0.0311(7) 0.0438(8) -0.0067(7) 0.0071(6) -0.0118(6)
O1' 0.0313(5) 0.0317(5) 0.0229(5) 0.0064(4) 0.0114(4) 0.0096(4)
C1' 0.0208(6) 0.0183(6) 0.0239(6) -0.0001(5) 0.0058(5) -0.0027(4)
C2' 0.0206(6) 0.0197(6) 0.0259(6) 0.0014(5) 0.0071(5) -0.0002(5)
C3' 0.0262(6) 0.0222(7) 0.0274(7) 0.0061(5) 0.0062(5) -0.0001(5)
C4' 0.0253(6) 0.0179(6) 0.0384(7) 0.0029(5) 0.0050(5) 0.0009(5)
C5' 0.0318(7) 0.0223(7) 0.0489(9) -0.0067(6) 0.0128(6) 0.0033(6)
C6' 0.0360(8) 0.0319(8) 0.0465(9) -0.0133(7) 0.0178(7) -0.0010(6)
C7' 0.0355(8) 0.0387(8) 0.0311(7) -0.0093(6) 0.0136(6) -0.0040(6)
C8' 0.0286(7) 0.0273(7) 0.0283(7) -0.0040(6) 0.0072(5) -0.0033(6)
C9' 0.0227(6) 0.0180(6) 0.0292(6) -0.0038(5) 0.0068(5) -0.0050(5)
C10' 0.0249(6) 0.0170(6) 0.0342(7) -0.0045(5) 0.0080(5) -0.0027(5)

loop_
_atom_type_symbol
_atom_type_description
_atom_type_scat_dispersion_real
_atom_type_scat_dispersion_imag
_atom_type_scat_source
C C 0.0033 0.0016 'International Tables Vol C Tables 4.2.6.8 and 6.1.1.4'
H H 0.0000 0.0000 'International Tables Vol C Tables 4.2.6.8 and 6.1.1.4'
N N 0.0061 0.0033 'International Tables Vol C Tables 4.2.6.8 and 6.1.1.4'
O O 0.0106 0.0060 'International Tables Vol C Tables 4.2.6.8 and 6.1.1.4'

loop_
_geom_angle_atom_site_label_1
_geom_angle_atom_site_label_2
_geom_angle_atom_site_label_3
_geom_angle
C2 C1 C9 119.26(12)
C2 C1 C1' 113.86(12)
C9 C1 C1' 126.85(12)
C1 C2 C3 122.55(14)
C1 C2 H2 118.7
C3 C2 H2 118.7
C4 C3 C2 119.50(15)
C4 C3 H3 120.3
C2 C3 H3 120.3
C3 C4 C10 121.17(14)
C3 C4 H4 119.4
C10 C4 H4 119.4
C6 C5 C10 120.89(14)
C6 C5 H5 119.6
C10 C5 H5 119.6
C5 C6 C7 120.12(15)
C5 C6 H6 119.9
C7 C6 H6 119.9
C8 C7 C6 121.31(15)
C8 C7 H7 119.3
C6 C7 H7 119.3
C7 C8 N1 119.42(13)
C7 C8 C9 120.82(13)
N1 C8 C9 119.68(12)
C1 C9 C8 126.59(12)
C1 C9 C10 117.31(13)
C8 C9 C10 116.10(12)
C5 C10 C4 119.11(14)
C5 C10 C9 120.69(14)
C4 C10 C9 120.19(13)
C11 N1 C8 127.73(12)
C11 N1 H1 115.6(12)
C8 N1 H1 116.6(12)
O1 C11 N1 122.24(13)
O1 C11 C12 119.91(12)
N1 C11 C12 117.85(11)
C13 C12 C11 113.80(11)
C13 C12 C15 108.77(12)
C11 C12 C15 107.67(11)
C13 C12 C14 110.42(11)
C11 C12 C14 106.78(11)
C15 C12 C14 109.29(11)
C12 C13 H13A 109.5
C12 C13 H13B 109.5
H13A C13 H13B 109.5
C12 C13 H13C 109.5
H13A C13 H13C 109.5
H13B C13 H13C 109.5
C12 C14 H14A 109.5
C12 C14 H14B 109.5
H14A C14 H14B 109.5
C12 C14 H14C 109.5
H14A C14 H14C 109.5
H14B C14 H14C 109.5
C12 C15 H15A 109.5
C12 C15 H15B 109.5
H15A C15 H15B 109.5
C12 C15 H15C 109.5
H15A C15 H15C 109.5
H15B C15 H15C 109.5
C2' O1' H1' 106.3(14)
C2' C1' C9' 118.81(11)
C2' C1' C1 120.05(11)
C9' C1' C1 120.48(11)
O1' C2' C1' 117.99(11)
O1' C2' C3' 120.86(11)
C1' C2' C3' 121.14(11)
C4' C3' C2' 120.34(12)
C4' C3' H3' 119.8
C2' C3' H3' 119.8
C3' C4' C10' 121.00(12)
C3' C4' H4' 119.5
C10' C4' H4' 119.5
C6' C5' C10' 121.07(14)
C6' C5' H5' 119.5
C10' C5' H5' 119.5
C5' C6' C7' 119.85(14)
C5' C6' H6' 120.1
C7' C6' H6' 120.1
C8' C7' C6' 120.75(14)
C8' C7' H7' 119.6
C6' C7' H7' 119.6
C7' C8' C9' 121.13(14)
C7' C8' H8' 119.4
C9' C8' H8' 119.4
C8' C9' C10' 117.89(12)
C8' C9' C1' 122.52(12)
C10' C9' C1' 119.58(11)
C4' C10' C5' 121.61(12)
C4' C10' C9' 119.10(11)
C5' C10' C9' 119.29(12)

loop_
_geom_bond_atom_site_label_1
_geom_bond_atom_site_label_2
_geom_bond_distance
C1 C2 1.3829(19)
C1 C9 1.4389(18)
C1 C1' 1.5017(17)
C2 C3 1.405(2)
C2 H2 0.9300
C3 C4 1.351(2)
C3 H3 0.9300
C4 C10 1.418(2)
C4 H4 0.9300
C5 C6 1.348(3)
C5 C10 1.415(2)
C5 H5 0.9300
C6 C7 1.408(2)
C6 H6 0.9300
C7 C8 1.375(2)
C7 H7 0.9300
C8 N1 1.4242(17)
C8 C9 1.440(2)
C9 C10 1.4407(18)
N1 C11 1.3516(18)
N1 H1 0.812(19)
O1 C11 1.2355(16)
C11 C12 1.5292(18)
C12 C13 1.5255(18)
C12 C15 1.5324(19)
C12 C14 1.5386(19)
C13 H13A 0.9600
C13 H13B 0.9600
C13 H13C 0.9600
C14 H14A 0.9600
C14 H14B 0.9600
C14 H14C 0.9600
C15 H15A 0.9600
C15 H15B 0.9600
C15 H15C 0.9600
O1' C2' 1.3593(15)
O1' H1' 0.86(2)
C1' C2' 1.3846(18)
C1' C9' 1.4372(18)
C2' C3' 1.4205(18)
C3' C4' 1.364(2)
C3' H3' 0.9300
C4' C10' 1.414(2)
C4' H4' 0.9300
C5' C6' 1.364(2)
C5' C10' 1.4211(19)
C5' H5' 0.9300
C6' C7' 1.407(2)
C6' H6' 0.9300
C7' C8' 1.372(2)
C7' H7' 0.9300
C8' C9' 1.4194(19)
C8' H8' 0.9300
C9' C10' 1.4284(18)

loop_
_geom_hbond_atom_site_label_D
_geom_hbond_atom_site_label_H
_geom_hbond_atom_site_label_A
_geom_hbond_distance_DH
_geom_hbond_distance_HA
_geom_hbond_distance_DA
_geom_hbond_angle_DHA
_geom_hbond_site_symmetry_A
O1' H1' O1 0.86(2) 1.82(2) 2.6741(14) 173(2) 2_647

loop_
_geom_torsion_atom_site_label_1
_geom_torsion_atom_site_label_2
_geom_torsion_atom_site_label_3
_geom_torsion_atom_site_label_4
_geom_torsion
C9 C1 C2 C3 -0.7(2)
C1' C1 C2 C3 177.68(12)
C1 C2 C3 C4 -0.6(2)
C2 C3 C4 C10 0.8(2)
C10 C5 C6 C7 0.2(3)
C5 C6 C7 C8 -1.4(3)
C6 C7 C8 N1 177.30(14)
C6 C7 C8 C9 0.4(2)
C2 C1 C9 C8 -177.71(12)
C1' C1 C9 C8 4.1(2)
C2 C1 C9 C10 1.80(18)
C1' C1 C9 C10 -176.35(11)
C7 C8 C9 C1 -178.88(14)
N1 C8 C9 C1 4.2(2)
C7 C8 C9 C10 1.61(19)
N1 C8 C9 C10 -175.27(11)
C6 C5 C10 C4 -178.70(15)
C6 C5 C10 C9 1.9(2)
C3 C4 C10 C5 -178.95(15)
C3 C4 C10 C9 0.4(2)
C1 C9 C10 C5 177.67(14)
C8 C9 C10 C5 -2.77(18)
C1 C9 C10 C4 -1.68(18)
C8 C9 C10 C4 177.88(12)
C7 C8 N1 C11 23.1(2)
C9 C8 N1 C11 -159.96(12)
C8 N1 C11 O1 0.3(2)
C8 N1 C11 C12 179.74(12)
O1 C11 C12 C13 -169.37(12)
N1 C11 C12 C13 11.19(17)
O1 C11 C12 C15 -48.73(16)
N1 C11 C12 C15 131.83(13)
O1 C11 C12 C14 68.54(16)
N1 C11 C12 C14 -110.90(13)
C2 C1 C1' C2' -101.71(14)
C9 C1 C1' C2' 76.53(17)
C2 C1 C1' C9' 68.82(15)
C9 C1 C1' C9' -112.94(15)
C9' C1' C2' O1' 178.92(11)
C1 C1' C2' O1' -10.39(18)
C9' C1' C2' C3' -0.86(18)
C1 C1' C2' C3' 169.82(12)
O1' C2' C3' C4' -179.56(12)
C1' C2' C3' C4' 0.21(19)
C2' C3' C4' C10' 1.2(2)
C10' C5' C6' C7' -0.5(2)
C5' C6' C7' C8' 1.2(2)
C6' C7' C8' C9' -1.0(2)
C7' C8' C9' C10' 0.15(19)
C7' C8' C9' C1' 179.24(13)
C2' C1' C9' C8' -178.97(12)
C1 C1' C9' C8' 10.38(18)
C2' C1' C9' C10' 0.10(17)
C1 C1' C9' C10' -170.55(11)
C3' C4' C10' C5' 177.97(13)
C3' C4' C10' C9' -1.96(19)
C6' C5' C10' C4' 179.80(14)
C6' C5' C10' C9' -0.3(2)
C8' C9' C10' C4' -179.60(12)
C1' C9' C10' C4' 1.28(17)
C8' C9' C10' C5' 0.46(18)
C1' C9' C10' C5' -178.66(12)

loop_
_cod_related_entry_id
_cod_related_entry_database
_cod_related_entry_code
1 ChemSpider 4418905
